data_2239485
loop_
_publ_author_name
'Ota\~no Vega, Myrna R.'
'Rivero, Kennett I.'
'Montes Gonz\'alez, Ingrid'

_publ_section_title
;
 (<i>E</i>)-1-Ferrocenyl-3-(2-methoxyphenyl)prop-2-en-1-one
;
_journal_issue 3
_journal_name_full 'Acta Crystallographica Section E'
_journal_page_first m108
_journal_page_last m109
_journal_paper_doi 10.1107/S1600536814003912
_journal_volume 70
_journal_year 2014
_chemical_formula_iupac '[Fe (C5 H5) (C15 H13 O2)]'
_chemical_formula_moiety 'C20 H18 Fe O2'
_chemical_formula_sum 'C20 H18 Fe O2'
_chemical_formula_weight 346.19
_chemical_melting_point 417
_chemical_name_systematic
;
(<i>E</i>)-1-Ferrocenyl-3-(2-methoxyphenyl)prop-2-en-1-one
;
_space_group_IT_number 19
_symmetry_cell_setting orthorhombic
_symmetry_space_group_name_Hall 'P 2ac 2ab'
_symmetry_space_group_name_H-M 'P 21 21 21'
_atom_sites_solution_hydrogens geom
_atom_sites_solution_primary direct
_atom_sites_solution_secondary difmap
_audit_creation_method SHELXL-97
_cell_angle_alpha 90.00
_cell_angle_beta 90.00
_cell_angle_gamma 90.00
_cell_formula_units_Z 4
_cell_length_a 8.83520(10)
_cell_length_b 11.40470(10)
_cell_length_c 16.1327(2)
_cell_measurement_reflns_used 6681
_cell_measurement_temperature 296(2)
_cell_measurement_theta_max 26.81
_cell_measurement_theta_min 2.92
_cell_volume 1625.58(3)
_computing_cell_refinement 'SAINT (Bruker, 2007)'
_computing_data_collection 'APEX2 (Bruker, 2007)'
_computing_data_reduction 'SAINT (Bruker, 2007)'
_computing_molecular_graphics 'SHELXTL (Sheldrick, 2008)'
_computing_publication_material 'SHELXTL (Sheldrick, 2008)'
_computing_structure_refinement 'SHELXL97 (Sheldrick, 2008)'
_computing_structure_solution 'SHELXS97 (Sheldrick, 2008)'
_diffrn_ambient_temperature 296(2)
_diffrn_measured_fraction_theta_full 0.999
_diffrn_measured_fraction_theta_max 0.999
_diffrn_measurement_device_type 'Bruker APEXII CCD'
_diffrn_measurement_method '\f and \w scans'
_diffrn_radiation_monochromator graphite
_diffrn_radiation_source 'fine-focus sealed tube'
_diffrn_radiation_type MoK\a
_diffrn_radiation_wavelength 0.71073
_diffrn_reflns_av_R_equivalents 0.0216
_diffrn_reflns_av_sigmaI/netI 0.0257
_diffrn_reflns_limit_h_max 11
_diffrn_reflns_limit_h_min -10
_diffrn_reflns_limit_k_max 14
_diffrn_reflns_limit_k_min -14
_diffrn_reflns_limit_l_max 20
_diffrn_reflns_limit_l_min -20
_diffrn_reflns_number 13238
_diffrn_reflns_theta_full 27.50
_diffrn_reflns_theta_max 27.50
_diffrn_reflns_theta_min 2.19
_exptl_absorpt_coefficient_mu 0.934
_exptl_absorpt_correction_T_max 0.8962
_exptl_absorpt_correction_T_min 0.8209
_exptl_absorpt_correction_type multi-scan
_exptl_absorpt_process_details '(SADABS; Bruker, 2007)'
_exptl_crystal_colour red
_exptl_crystal_density_diffrn 1.415
_exptl_crystal_density_method 'not measured'
_exptl_crystal_description prism
_exptl_crystal_F_000 720
_exptl_crystal_size_max 0.22
_exptl_crystal_size_mid 0.17
_exptl_crystal_size_min 0.12
_refine_diff_density_max 0.207
_refine_diff_density_min -0.130
_refine_ls_abs_structure_details 'Flack (1983), 1523 Friedel pairs'
_refine_ls_abs_structure_Flack 0.004(14)
_refine_ls_extinction_method none
_refine_ls_goodness_of_fit_ref 1.047
_refine_ls_hydrogen_treatment constr
_refine_ls_matrix_type full
_refine_ls_number_parameters 209
_refine_ls_number_reflns 3658
_refine_ls_number_restraints 0
_refine_ls_restrained_S_all 1.047
_refine_ls_R_factor_all 0.0321
_refine_ls_R_factor_gt 0.0260
_refine_ls_shift/su_max 0.002
_refine_ls_shift/su_mean 0.000
_refine_ls_structure_factor_coef Fsqd
_refine_ls_weighting_details 'calc w=1/[\s^2^(Fo^2^)+(0.0341P)^2^+0.0721P] where P=(Fo^2^+2Fc^2^)/3'
_refine_ls_weighting_scheme calc
_refine_ls_wR_factor_gt 0.0619
_refine_ls_wR_factor_ref 0.0647
_reflns_number_gt 3242
_reflns_number_total 3659
_reflns_threshold_expression I>2sigma(I)
_cod_data_source_file xu5769sup1.cf
_cod_data_source_block I
_cod_database_code 2239485
_cod_database_fobs_code 2239485

loop_
_symmetry_equiv_pos_as_xyz
'x, y, z'
'-x+1/2, -y, z+1/2'
'-x, y+1/2, -z+1/2'
'x+1/2, -y+1/2, -z'

loop_
_atom_site_type_symbol
_atom_site_label
_atom_site_fract_x
_atom_site_fract_y
_atom_site_fract_z
_atom_site_U_iso_or_equiv
_atom_site_adp_type
_atom_site_calc_flag
_atom_site_refinement_flags
_atom_site_occupancy
_atom_site_symmetry_multiplicity
C C1 0.4177(3) 0.4890(3) 0.63912(15) 0.0776(7) Uani d . 1 1
H H1 0.3408 0.4925 0.5999 0.093 Uiso calc R 1 1
C C2 0.4854(3) 0.5845(2) 0.6769(2) 0.0889(10) Uani d . 1 1
H H2 0.4622 0.6629 0.6673 0.107 Uiso calc R 1 1
C C3 0.5963(3) 0.5420(3) 0.7327(2) 0.0943(9) Uani d . 1 1
H H3 0.6584 0.5869 0.7668 0.113 Uiso calc R 1 1
C C4 0.5945(3) 0.4190(3) 0.72679(18) 0.0851(8) Uani d . 1 1
H H4 0.6566 0.3679 0.7561 0.102 Uiso calc R 1 1
C C5 0.4835(3) 0.3867(2) 0.66940(16) 0.0754(7) Uani d . 1 1
H H5 0.4582 0.3106 0.6542 0.091 Uiso calc R 1 1
C C6 0.2005(2) 0.39864(16) 0.80793(12) 0.0476(4) Uani d . 1 1
H H6 0.1503 0.3369 0.7822 0.057 Uiso calc R 1 1
C C7 0.3176(2) 0.3888(2) 0.86594(13) 0.0581(5) Uani d . 1 1
H H7 0.3582 0.3188 0.8854 0.070 Uiso calc R 1 1
C C8 0.3639(2) 0.5015(2) 0.88996(12) 0.0623(5) Uani d . 1 1
H H8 0.4399 0.5188 0.9279 0.075 Uiso calc R 1 1
C C9 0.2754(2) 0.58371(17) 0.84677(12) 0.0496(4) Uani d . 1 1
H H9 0.2831 0.6648 0.8510 0.060 Uiso calc R 1 1
C C10 0.17163(19) 0.52116(16) 0.79522(10) 0.0414(4) Uani d . 1 1
C C11 0.06791(18) 0.57653(15) 0.73633(12) 0.0437(4) Uani d . 1 1
C C12 -0.00329(19) 0.50151(17) 0.67329(12) 0.0499(4) Uani d . 1 1
H H12 0.0185 0.4217 0.6729 0.060 Uiso calc R 1 1
C C13 -0.0981(2) 0.54437(16) 0.61665(11) 0.0456(4) Uani d . 1 1
H H13 -0.1167 0.6246 0.6188 0.055 Uiso calc R 1 1
C C14 -0.17574(19) 0.47877(17) 0.55157(10) 0.0442(4) Uani d . 1 1
C C15 -0.1691(3) 0.35727(18) 0.54580(13) 0.0583(5) Uani d . 1 1
H H15 -0.1111 0.3156 0.5838 0.070 Uiso calc R 1 1
C C16 -0.2464(3) 0.2974(2) 0.48517(15) 0.0749(7) Uani d . 1 1
H H16 -0.2408 0.2160 0.4829 0.090 Uiso calc R 1 1
C C17 -0.3305(3) 0.3563(2) 0.42873(15) 0.0774(7) Uani d . 1 1
H H17 -0.3814 0.3152 0.3874 0.093 Uiso calc R 1 1
C C18 -0.3413(3) 0.4771(2) 0.43210(14) 0.0698(6) Uani d . 1 1
H H18 -0.3999 0.5173 0.3936 0.084 Uiso calc R 1 1
C C19 -0.2647(2) 0.53742(19) 0.49291(12) 0.0556(5) Uani d . 1 1
C C20 -0.3610(4) 0.7215(2) 0.44401(18) 0.1102(12) Uani d . 1 1
H H20A -0.3270 0.7087 0.3882 0.165 Uiso calc R 1 1
H H20B -0.3554 0.8036 0.4568 0.165 Uiso calc R 1 1
H H20C -0.4638 0.6953 0.4493 0.165 Uiso calc R 1 1
O O1 0.04308(17) 0.68202(11) 0.74047(9) 0.0631(4) Uani d . 1 1
O O2 -0.2676(2) 0.65768(14) 0.49974(10) 0.0782(5) Uani d . 1 1
Fe Fe1 0.38821(3) 0.48092(2) 0.764458(16) 0.04441(8) Uani d . 1 1

loop_
_atom_site_aniso_label
_atom_site_aniso_U_11
_atom_site_aniso_U_22
_atom_site_aniso_U_33
_atom_site_aniso_U_12
_atom_site_aniso_U_13
_atom_site_aniso_U_23
C1 0.0711(15) 0.106(2) 0.0554(13) 0.0059(15) 0.0217(11) 0.0055(13)
C2 0.095(2) 0.0698(16) 0.102(2) -0.0105(15) 0.055(2) 0.0035(15)
C3 0.0524(14) 0.127(3) 0.103(2) -0.0362(15) 0.0215(18) -0.0322(19)
C4 0.0488(13) 0.115(2) 0.0920(19) 0.0237(13) 0.0192(17) -0.0047(16)
C5 0.0735(17) 0.0777(16) 0.0751(17) 0.0027(13) 0.0224(15) -0.0200(13)
C6 0.0461(11) 0.0452(9) 0.0514(11) -0.0029(8) 0.0027(9) 0.0070(8)
C7 0.0579(12) 0.0656(12) 0.0507(12) 0.0123(10) -0.0015(10) 0.0139(10)
C8 0.0543(12) 0.0874(16) 0.0454(10) 0.0093(11) -0.0110(9) -0.0073(10)
C9 0.0504(11) 0.0512(10) 0.0473(10) 0.0025(9) 0.0012(9) -0.0115(8)
C10 0.0353(8) 0.0479(9) 0.0409(8) -0.0001(8) 0.0049(7) 0.0008(8)
C11 0.0371(9) 0.0465(9) 0.0474(10) 0.0036(6) 0.0046(8) 0.0028(8)
C12 0.0429(10) 0.0527(11) 0.0540(10) 0.0055(8) -0.0043(8) 0.0021(8)
C13 0.0378(9) 0.0516(10) 0.0475(10) 0.0007(8) 0.0034(8) 0.0074(7)
C14 0.0371(8) 0.0533(9) 0.0423(9) -0.0015(8) 0.0048(7) 0.0031(8)
C15 0.0647(13) 0.0588(12) 0.0514(12) -0.0030(10) 0.0029(10) 0.0065(9)
C16 0.101(2) 0.0594(13) 0.0644(15) -0.0176(12) 0.0059(15) -0.0008(11)
C17 0.0956(19) 0.0832(17) 0.0535(13) -0.0280(14) -0.0101(14) -0.0068(12)
C18 0.0681(13) 0.0886(16) 0.0525(12) -0.0038(13) -0.0143(10) 0.0043(12)
C19 0.0510(11) 0.0675(13) 0.0484(11) 0.0012(10) -0.0038(9) 0.0011(9)
C20 0.152(3) 0.0934(19) 0.0852(19) 0.040(2) -0.044(2) 0.0080(15)
O1 0.0719(9) 0.0497(7) 0.0677(9) 0.0134(6) -0.0116(8) 0.0000(7)
O2 0.1015(14) 0.0633(9) 0.0698(10) 0.0214(9) -0.0350(10) -0.0010(7)
Fe1 0.03514(12) 0.04845(13) 0.04965(14) -0.00074(10) 0.00249(11) -0.00507(10)

loop_
_atom_type_symbol
_atom_type_description
_atom_type_scat_dispersion_real
_atom_type_scat_dispersion_imag
_atom_type_scat_source
C C 0.0033 0.0016 'International Tables Vol C Tables 4.2.6.8 and 6.1.1.4'
H H 0.0000 0.0000 'International Tables Vol C Tables 4.2.6.8 and 6.1.1.4'
O O 0.0106 0.0060 'International Tables Vol C Tables 4.2.6.8 and 6.1.1.4'
Fe Fe 0.3463 0.8444 'International Tables Vol C Tables 4.2.6.8 and 6.1.1.4'

loop_
_geom_angle_atom_site_label_1
_geom_angle_atom_site_label_2
_geom_angle_atom_site_label_3
_geom_angle
C2 C1 C5 109.0(2)
C2 C1 Fe1 69.79(15)
C5 C1 Fe1 70.60(14)
C2 C1 H1 125.5
C5 C1 H1 125.5
Fe1 C1 H1 125.7
C1 C2 C3 108.0(2)
C1 C2 Fe1 70.46(14)
C3 C2 Fe1 69.58(15)
C1 C2 H2 126.0
C3 C2 H2 126.0
Fe1 C2 H2 125.5
C4 C3 C2 106.9(2)
C4 C3 Fe1 70.41(14)
C2 C3 Fe1 69.63(13)
C4 C3 H3 126.6
C2 C3 H3 126.6
Fe1 C3 H3 125.0
C5 C4 C3 108.4(3)
C5 C4 Fe1 70.30(13)
C3 C4 Fe1 69.26(14)
C5 C4 H4 125.8
C3 C4 H4 125.8
Fe1 C4 H4 126.2
C1 C5 C4 107.7(3)
C1 C5 Fe1 69.67(13)
C4 C5 Fe1 69.82(13)
C1 C5 H5 126.1
C4 C5 H5 126.1
Fe1 C5 H5 126.0
C7 C6 C10 107.77(18)
C7 C6 Fe1 70.39(12)
C10 C6 Fe1 69.26(10)
C7 C6 H6 126.1
C10 C6 H6 126.1
Fe1 C6 H6 125.8
C6 C7 C8 109.06(18)
C6 C7 Fe1 69.43(11)
C8 C7 Fe1 70.19(12)
C6 C7 H7 125.5
C8 C7 H7 125.5
Fe1 C7 H7 126.5
C7 C8 C9 108.18(17)
C7 C8 Fe1 69.69(12)
C9 C8 Fe1 69.21(11)
C7 C8 H8 125.9
C9 C8 H8 125.9
Fe1 C8 H8 126.8
C8 C9 C10 108.20(17)
C8 C9 Fe1 70.51(11)
C10 C9 Fe1 69.29(10)
C8 C9 H9 125.9
C10 C9 H9 125.9
Fe1 C9 H9 125.9
C9 C10 C6 106.80(16)
C9 C10 C11 124.36(17)
C6 C10 C11 128.62(17)
C9 C10 Fe1 69.53(10)
C6 C10 Fe1 69.35(11)
C11 C10 Fe1 121.96(12)
O1 C11 C10 120.04(18)
O1 C11 C12 122.19(17)
C10 C11 C12 117.77(15)
C13 C12 C11 121.99(18)
C13 C12 H12 119.0
C11 C12 H12 119.0
C12 C13 C14 126.90(18)
C12 C13 H13 116.6
C14 C13 H13 116.6
C15 C14 C19 117.04(18)
C15 C14 C13 122.62(17)
C19 C14 C13 120.33(17)
C16 C15 C14 121.5(2)
C16 C15 H15 119.3
C14 C15 H15 119.3
C17 C16 C15 120.3(2)
C17 C16 H16 119.8
C15 C16 H16 119.8
C16 C17 C18 120.4(2)
C16 C17 H17 119.8
C18 C17 H17 119.8
C19 C18 C17 119.5(2)
C19 C18 H18 120.3
C17 C18 H18 120.3
O2 C19 C18 123.08(19)
O2 C19 C14 115.64(17)
C18 C19 C14 121.3(2)
O2 C20 H20A 109.5
O2 C20 H20B 109.5
H20A C20 H20B 109.5
O2 C20 H20C 109.5
H20A C20 H20C 109.5
H20B C20 H20C 109.5
C19 O2 C20 118.09(19)
C10 Fe1 C6 41.40(7)
C10 Fe1 C3 146.85(11)
C6 Fe1 C3 169.96(12)
C10 Fe1 C2 115.91(10)
C6 Fe1 C2 148.66(12)
C3 Fe1 C2 40.79(11)
C10 Fe1 C9 41.18(7)
C6 Fe1 C9 68.92(8)
C3 Fe1 C9 114.23(10)
C2 Fe1 C9 109.02(10)
C10 Fe1 C1 110.65(9)
C6 Fe1 C1 117.87(10)
C3 Fe1 C1 67.62(11)
C2 Fe1 C1 39.76(11)
C9 Fe1 C1 133.16(10)
C10 Fe1 C7 68.43(8)
C6 Fe1 C7 40.18(8)
C3 Fe1 C7 130.91(13)
C2 Fe1 C7 170.14(12)
C9 Fe1 C7 67.87(8)
C1 Fe1 C7 148.88(10)
C10 Fe1 C4 171.98(10)
C6 Fe1 C4 132.11(11)
C3 Fe1 C4 40.33(12)
C2 Fe1 C4 67.53(12)
C9 Fe1 C4 146.05(11)
C1 Fe1 C4 66.89(11)
C7 Fe1 C4 109.43(10)
C10 Fe1 C8 68.51(7)
C6 Fe1 C8 68.04(8)
C3 Fe1 C8 107.73(11)
C2 Fe1 C8 131.63(11)
C9 Fe1 C8 40.28(8)
C1 Fe1 C8 170.76(11)
C7 Fe1 C8 40.11(9)
C4 Fe1 C8 115.22(10)
C10 Fe1 C5 133.45(9)
C6 Fe1 C5 110.56(10)
C3 Fe1 C5 67.68(11)
C2 Fe1 C5 67.16(10)
C9 Fe1 C5 172.29(10)
C1 Fe1 C5 39.73(10)
C7 Fe1 C5 117.05(11)
C4 Fe1 C5 39.88(10)
C8 Fe1 C5 147.23(10)

loop_
_geom_bond_atom_site_label_1
_geom_bond_atom_site_label_2
_geom_bond_distance
C1 C2 1.385(4)
C1 C5 1.391(3)
C1 Fe1 2.041(2)
C1 H1 0.9300
C2 C3 1.416(4)
C2 Fe1 2.032(3)
C2 H2 0.9300
C3 C4 1.406(4)
C3 Fe1 2.032(2)
C3 H3 0.9300
C4 C5 1.398(3)
C4 Fe1 2.047(2)
C4 H4 0.9300
C5 Fe1 2.053(2)
C5 H5 0.9300
C6 C7 1.399(3)
C6 C10 1.435(3)
C6 Fe1 2.0306(18)
C6 H6 0.9300
C7 C8 1.404(3)
C7 Fe1 2.043(2)
C7 H7 0.9300
C8 C9 1.406(3)
C8 Fe1 2.0496(19)
C8 H8 0.9300
C9 C10 1.429(3)
C9 Fe1 2.0326(18)
C9 H9 0.9300
C10 C11 1.463(3)
C10 Fe1 2.0294(17)
C11 O1 1.225(2)
C11 C12 1.470(3)
C12 C13 1.332(2)
C12 H12 0.9300
C13 C14 1.460(3)
C13 H13 0.9300
C14 C15 1.390(3)
C14 C19 1.400(3)
C15 C16 1.374(3)
C15 H15 0.9300
C16 C17 1.354(3)
C16 H16 0.9300
C17 C18 1.382(3)
C17 H17 0.9300
C18 C19 1.376(3)
C18 H18 0.9300
C19 O2 1.376(3)
C20 O2 1.421(3)
C20 H20A 0.9600
C20 H20B 0.9600
C20 H20C 0.9600

loop_
_geom_hbond_atom_site_label_D
_geom_hbond_atom_site_label_H
_geom_hbond_atom_site_label_A
_geom_hbond_site_symmetry_A
_geom_hbond_distance_DH
_geom_hbond_distance_HA
_geom_hbond_distance_DA
_geom_hbond_angle_DHA
C6 H6 O1 3_546 0.93 2.48 3.368(2) 159
